data_2011759
loop_
_publ_author_name
'Low, John Nicolson'
'Garcia, Celeste'
'Melguizo, Manuel'
'Cobo, Justo'
'Nogueras, Manuel'
'Sanchez, Adolfo'
'L\o'pez, M. Dolores'
'Light, Mark E.'

_publ_section_title
;A unique axially triacetylated xylopyranose structure, methyl
 6-methoxy-2-methyl-1,3-dioxo-4-[(2,3,4-tri-<i>O</i>-acetyl-\b-<small>D</small>-xylopyranosyl)amino]-2,3-dihydro-1<i>H</i>-pyrrolo[3,4-<i>c</i>]pyridine-7-carboxylate
;
_journal_issue 2
_journal_name_full 'Acta Crystallographica Section C'
_journal_page_first 222
_journal_page_last 224
_journal_paper_doi 10.1107/S0108270100018163
_journal_volume 57
_journal_year 2001
_chemical_formula_moiety 'C22 H25 N3 O12'
_chemical_formula_sum 'C22 H25 N3 O12'
_chemical_formula_weight 523.45
_chemical_melting_point 270
_chemical_name_systematic
;
4-[\b-D-(tri-O-acetyl)xylopyranosyl)amino-7-carbomethoxy-6-methyl-
5-methyoxy-1H-pyrrolo[3,4-c]pyridin-1,3(2H)-dione
;
_space_group_IT_number 5
_symmetry_cell_setting monoclinic
_symmetry_space_group_name_Hall 'C 2y'
_symmetry_space_group_name_H-M 'C 1 2 1'
_cell_angle_alpha 90.00
_cell_angle_beta 91.07(3)
_cell_angle_gamma 90.00
_cell_formula_units_Z 4
_cell_length_a 30.594(6)
_cell_length_b 10.285(2)
_cell_length_c 7.4740(10)
_cell_measurement_reflns_used 2704
_cell_measurement_temperature 150.0(10)
_cell_measurement_theta_max 27.57
_cell_measurement_theta_min 2.73
_cell_volume 2351.4(7)
_computing_cell_refinement 'DENZO (Otwinowski & Minor, 1997)'
_computing_data_collection 'Kappa-CCD server software (Nonius, 1997)'
_computing_data_reduction DENZO
_computing_molecular_graphics ' PLATON (Spek, 2000)'
_computing_publication_material 'SHELXL97  and WordPerfect macro PRPKAPPA (Ferguson, 1999)'
_computing_structure_refinement 'SHELXL97 (Sheldrick, 1997)'
_computing_structure_solution 'SHELXS97 (Sheldrick, 1997)'
_diffrn_ambient_temperature 150(2)
_diffrn_measured_fraction_theta_full .940
_diffrn_measured_fraction_theta_max .940
_diffrn_measurement_device_type Kappa-CCD
_diffrn_measurement_method '\f scans and \w scans with \k offsets'
_diffrn_radiation_monochromator graphite
_diffrn_radiation_source 'fine-focus sealed X-ray tube'
_diffrn_radiation_type 'Mo K\a'
_diffrn_radiation_wavelength .71073
_diffrn_reflns_av_R_equivalents .080
_diffrn_reflns_av_sigmaI/netI .1452
_diffrn_reflns_limit_h_max 39
_diffrn_reflns_limit_h_min -32
_diffrn_reflns_limit_k_max 13
_diffrn_reflns_limit_k_min -12
_diffrn_reflns_limit_l_max 8
_diffrn_reflns_limit_l_min -8
_diffrn_reflns_number 7395
_diffrn_reflns_theta_full 27.57
_diffrn_reflns_theta_max 27.57
_diffrn_reflns_theta_min 2.73
_diffrn_standards_decay_% negligible
_exptl_absorpt_coefficient_mu .122
_exptl_absorpt_correction_T_max .9909
_exptl_absorpt_correction_T_min .9760
_exptl_absorpt_correction_type multi-scan
_exptl_absorpt_process_details '(SORTAV; Blessing, 1995, 1997)'
_exptl_crystal_colour yellow
_exptl_crystal_density_diffrn 1.479
_exptl_crystal_density_method 'not measured'
_exptl_crystal_description plate
_exptl_crystal_F_000 1096
_exptl_crystal_size_max .20
_exptl_crystal_size_mid .20
_exptl_crystal_size_min .08
_refine_diff_density_max .417
_refine_diff_density_min -.354
_refine_ls_extinction_coef .017(4)
_refine_ls_extinction_method SHELXL
_refine_ls_goodness_of_fit_ref .999
_refine_ls_hydrogen_treatment constr
_refine_ls_matrix_type full
_refine_ls_number_parameters 328
_refine_ls_number_reflns 2704
_refine_ls_number_restraints 1
_refine_ls_restrained_S_all .999
_refine_ls_R_factor_all .1426
_refine_ls_R_factor_gt .0819
_refine_ls_shift/su_max .042
_refine_ls_shift/su_mean .002
_refine_ls_structure_factor_coef Fsqd
_refine_ls_weighting_details 'w = 1/[\s^2^(Fo^2^)+(0.1363P)^2^] where P=(Fo^2^+2Fc^2^)/3'
_refine_ls_weighting_scheme calc
_refine_ls_wR_factor_ref .2260
_reflns_number_gt 1621
_reflns_number_total 2704
_reflns_threshold_expression I>2\s(I)
_cod_data_source_file gd1119.cif
_cod_data_source_block I
_cod_depositor_comments
;
The following automatic conversions were performed:

'_exptl_absorpt_correction_type' value 'Multi-scan' changed to
'multi-scan' according to
/home/saulius/struct/CIF-dictionaries/cif_core.dic dictionary named
'cif_core.dic' version 2.4.1 from 2010-06-29.

Automatic conversion script
Id: cif_fix_values 1715 2011-07-08 13:25:40Z adriana 
;
_cod_original_sg_symbol_H-M 'C 2'
_cod_database_code 2011759

loop_
_symmetry_equiv_pos_as_xyz
'x, y, z'
'-x, y, -z'
'x+1/2, y+1/2, z'
'-x+1/2, y+1/2, -z'

loop_
_atom_site_label
_atom_site_fract_x
_atom_site_fract_y
_atom_site_fract_z
_atom_site_U_iso_or_equiv
_atom_site_adp_type
_atom_site_calc_flag
_atom_site_refinement_flags
_atom_site_occupancy
_atom_site_disorder_assembly
_atom_site_disorder_group
_atom_site_type_symbol
C1 .0578(2) .1076(8) .1858(9) .0284(16) Uani d . 1 . . C
O1 .09636(17) .1158(6) .1454(7) .0366(13) Uani d . 1 . . O
N2 .0306(2) .2164(6) .2158(10) .0340(16) Uani d . 1 . . N
C21 .0460(3) .3506(8) .2140(15) .049(2) Uani d . 1 . . C
C3 -.0121(3) .1794(8) .2525(10) .0303(18) Uani d . 1 . . C
O3 -.0416(2) .2536(6) .2796(9) .0432(15) Uani d . 1 . . O
C4 .0414(2) -.1373(7) .1990(9) .0265(17) Uani d . 1 . . C
N4 .0815(2) -.1803(6) .1565(8) .0282(15) Uani d . 1 . . N
C3A .0308(2) -.0058(7) .2104(9) .0219(16) Uani d . 1 . . C
N5 .01009(19) -.2281(6) .2283(8) .0244(13) Uani d . 1 . . N
C6 -.0302(2) -.1892(8) .2616(9) .0275(17) Uani d . 1 . . C
O6 -.06086(16) -.2820(5) .2887(7) .0283(12) Uani d . 1 . . O
C61 -.04713(13) -.4137(3) .2950(4) .0319(18) Uani d . 1 . . C
C7 -.04437(14) -.0593(3) .2727(7) .0289(18) Uani d . 1 . . C
C71 -.09176(11) -.0283(3) .3025(5) .0292(18) Uani d . 1 . . C
O71 -.09743(12) .0415(3) .4479(4) .0356(14) Uani d . 1 . . O
C72 -.14325(11) .0777(3) .4784(6) .046(2) Uani d . 1 . . C
O72 -.12016(19) -.0648(6) .2027(8) .0457(16) Uani d . 1 . . O
C7A -.0116(2) .0343(7) .2491(9) .0222(15) Uani d . 1 . . C
C1' .0929(2) -.3159(7) .1526(9) .0257(16) Uani d . 1 . . C
C2' .1339(2) -.3360(7) .0402(10) .0260(17) Uani d . 1 . . C
O2' .13422(16) -.4742(5) .0100(7) .0292(12) Uani d . 1 . . O
C21' .1591(3) -.5189(9) -.1263(10) .0345(19) Uani d . 1 . . C
O21' .18110(19) -.4452(6) -.2138(7) .0379(14) Uani d . 1 . . O
C22' .1546(3) -.6604(9) -.1477(15) .050(2) Uani d . 1 . . C
C3' .1763(2) -.2994(7) .1464(10) .0258(16) Uani d . 1 . . C
O3' .17665(17) -.1566(5) .1448(7) .0329(13) Uani d . 1 . . O
C31' .2116(3) -.0984(9) .0711(11) .0380(19) Uani d . 1 . . C
O31' .2419(2) -.1581(6) .0122(11) .0568(19) Uani d . 1 . . O
C32' .2081(3) .0454(9) .0775(14) .047(2) Uani d . 1 . . C
C4' .1766(2) -.3396(7) .3397(10) .0279(17) Uani d . 1 . . C
O4' .18377(17) -.4781(5) .3491(7) .0309(13) Uani d . 1 . . O
C41' .2260(3) -.5157(9) .3775(11) .036(2) Uani d . 1 . . C
O41' .2556(2) -.4404(7) .3852(11) .070(2) Uani d . 1 . . O
C42' .2288(4) -.6576(10) .3994(15) .056(3) Uani d . 1 . . C
C5' .1334(3) -.3146(9) .4250(10) .0341(19) Uani d . 1 . . C
O5' .09722(16) -.3686(5) .3253(6) .0275(12) Uani d . 1 . . O
H21A .0570 .3745 .3336 .073 Uiso calc R 1 . . H
H21B .0218 .4084 .1793 .073 Uiso calc R 1 . . H
H21C .0696 .3592 .1278 .073 Uiso calc R 1 . . H
H4 .1016 -.1228 .1298 .034 Uiso calc R 1 . . H
H61A -.0386 -.4417 .1752 .048 Uiso calc R 1 . . H
H61B -.0712 -.4682 .3364 .048 Uiso calc R 1 . . H
H61C -.0221 -.4222 .3778 .048 Uiso calc R 1 . . H
H72A -.1577 .0974 .3635 .069 Uiso calc R 1 . . H
H72B -.1442 .1545 .5558 .069 Uiso calc R 1 . . H
H72C -.1583 .0054 .5361 .069 Uiso calc R 1 . . H
H1' .0683 -.3629 .0907 .031 Uiso calc R 1 . . H
H2' .1317 -.2872 -.0752 .031 Uiso calc R 1 . . H
H22A .1275 -.6797 -.2147 .075 Uiso calc R 1 . . H
H22B .1536 -.7015 -.0296 .075 Uiso calc R 1 . . H
H22C .1796 -.6942 -.2131 .075 Uiso calc R 1 . . H
H3' .2026 -.3343 .0852 .031 Uiso calc R 1 . . H
H32A .2133 .0813 -.0417 .071 Uiso calc R 1 . . H
H32B .2299 .0799 .1627 .071 Uiso calc R 1 . . H
H32C .1787 .0700 .1157 .071 Uiso calc R 1 . . H
H4' .2004 -.2927 .4069 .033 Uiso calc R 1 . . H
H42A .2574 -.6881 .3600 .084 Uiso calc R 1 . . H
H42B .2057 -.6992 .3271 .084 Uiso calc R 1 . . H
H42C .2251 -.6800 .5256 .084 Uiso calc R 1 . . H
H5'A .1339 -.3522 .5470 .041 Uiso calc R 1 . . H
H5'B .1291 -.2195 .4366 .041 Uiso calc R 1 . . H

loop_
_atom_site_aniso_label
_atom_site_aniso_U_11
_atom_site_aniso_U_22
_atom_site_aniso_U_33
_atom_site_aniso_U_12
_atom_site_aniso_U_13
_atom_site_aniso_U_23
C1 .020(4) .026(4) .039(4) .001(3) .003(3) .002(3)
O1 .020(3) .035(3) .055(3) -.004(2) .005(2) .004(3)
N2 .025(4) .017(4) .060(4) .000(3) .004(3) .003(3)
C21 .029(5) .016(4) .101(7) -.003(4) .014(5) -.003(4)
C3 .025(4) .023(4) .043(5) .002(3) .009(3) .005(3)
O3 .029(3) .028(3) .074(4) .009(3) .012(3) -.004(3)
C4 .022(4) .025(4) .032(4) .001(3) -.001(3) .003(3)
N4 .015(3) .025(4) .045(4) .003(3) .009(3) .001(3)
C3A .012(4) .020(4) .034(4) .004(3) .003(3) -.001(3)
N5 .011(3) .025(3) .037(3) .007(3) .003(2) .000(2)
C6 .014(4) .040(5) .029(4) .002(3) .006(3) -.002(3)
O6 .019(3) .020(3) .046(3) .003(2) .003(2) .003(2)
C61 .022(4) .021(4) .053(5) .004(3) -.001(3) -.005(3)
C7 .020(4) .039(5) .028(4) .007(3) .002(3) -.002(3)
C71 .022(4) .028(4) .037(4) .005(3) .006(3) .004(3)
O71 .020(3) .048(4) .040(3) .010(3) .004(2) -.007(3)
C72 .040(5) .045(6) .052(5) .022(5) .014(4) .003(4)
O72 .022(3) .049(4) .066(4) .002(3) -.005(3) -.017(3)
C7A .015(4) .021(4) .030(4) .004(3) -.001(3) .003(3)
C1' .021(4) .025(4) .032(4) .000(3) .005(3) -.002(3)
C2' .021(4) .019(4) .038(4) .003(3) .002(3) -.004(3)
O2' .025(3) .020(3) .043(3) -.002(2) .006(2) -.005(2)
C21' .022(4) .042(5) .039(4) -.005(4) .001(3) -.002(4)
O21' .035(3) .040(3) .039(3) .010(3) .009(2) .001(2)
C22' .037(5) .027(5) .087(7) .004(4) .009(5) -.017(5)
C3' .014(4) .018(4) .045(4) .000(3) -.003(3) .000(3)
O3' .023(3) .018(3) .059(3) -.003(2) .011(2) -.003(2)
C31' .029(5) .031(5) .055(5) -.002(4) .010(4) .008(4)
O31' .037(4) .027(4) .108(5) -.005(3) .038(4) -.005(3)
C32' .032(5) .035(5) .075(6) -.005(4) .012(4) -.004(4)
C4' .015(4) .025(4) .043(4) .000(3) -.005(3) -.006(3)
O4' .025(3) .019(3) .048(3) .004(2) -.003(2) -.001(2)
C41' .023(5) .041(5) .046(5) .013(4) -.001(3) -.001(4)
O41' .028(4) .055(5) .125(6) .008(3) -.008(4) -.012(4)
C42' .052(7) .032(5) .084(7) .019(5) .000(5) .009(5)
C5' .029(5) .042(5) .031(4) .008(4) -.005(3) -.006(3)
O5' .017(3) .027(3) .039(3) -.006(2) .004(2) .003(2)

loop_
_atom_type_symbol
_atom_type_description
_atom_type_scat_dispersion_real
_atom_type_scat_dispersion_imag
_atom_type_scat_source
C C .0033 .0016 'International Tables Vol C Tables 4.2.6.8 and 6.1.1.4'
H H .0000 .0000 'International Tables Vol C Tables 4.2.6.8 and 6.1.1.4'
N N .0061 .0033 'International Tables Vol C Tables 4.2.6.8 and 6.1.1.4'
O O .0106 .0060 'International Tables Vol C Tables 4.2.6.8 and 6.1.1.4'

loop_
_geom_angle_atom_site_label_1
_geom_angle_atom_site_label_2
_geom_angle_atom_site_label_3
_geom_angle
_geom_angle_publ_flag
O1 C1 N2 123.7(7) no
O1 C1 C3A 130.0(7) no
N2 C1 C3A 106.3(6) no
C3 N2 C1 111.8(6) no
C3 N2 C21 124.4(7) no
C1 N2 C21 123.8(7) no
N2 C21 H21A 109.5 no
N2 C21 H21B 109.5 no
H21A C21 H21B 109.5 no
N2 C21 H21C 109.5 no
H21A C21 H21C 109.5 no
H21B C21 H21C 109.5 no
O3 C3 N2 124.7(7) no
O3 C3 C7A 130.2(8) no
N2 C3 C7A 105.1(6) no
N4 C4 N5 117.4(7) yes
N4 C4 C3A 123.1(7) yes
N5 C4 C3A 119.5(7) no
C4 N4 C1' 123.0(6) no
C4 N4 H4 118.5 no
C1' N4 H4 118.5 no
C4 C3A C7A 121.1(7) no
C4 C3A C1 130.0(7) no
C7A C3A C1 108.8(6) no
C6 N5 C4 119.0(6) no
N5 C6 O6 117.7(7) no
N5 C6 C7 126.0(7) no
O6 C6 C7 116.3(6) no
C6 O6 C61 118.1(5) no
O6 C61 H61A 109.5 no
O6 C61 H61B 109.5 no
H61A C61 H61B 109.5 no
O6 C61 H61C 109.5 no
H61A C61 H61C 109.5 no
H61B C61 H61C 109.5 no
C7A C7 C6 114.9(5) no
C7A C7 C71 124.5(3) no
C6 C7 C71 120.6(4) no
O72 C71 O71 125.5(3) no
O72 C71 C7 122.2(5) no
O71 C71 C7 112.3(3) no
C71 O71 C72 113.97(6) no
O71 C72 H72A 109.5 no
O71 C72 H72B 109.5 no
H72A C72 H72B 109.5 no
O71 C72 H72C 109.5 no
H72A C72 H72C 109.5 no
H72B C72 H72C 109.5 no
C3A C7A C7 119.4(6) no
C3A C7A C3 108.0(6) no
C7 C7A C3 132.5(6) no
O5' C1' N4 112.0(6) no
O5' C1' C2' 112.7(6) no
N4 C1' C2' 110.0(6) no
O5' C1' H1' 107.3 no
N4 C1' H1' 107.3 no
C2' C1' H1' 107.3 no
O2' C2' C1' 103.0(6) no
O2' C2' C3' 108.2(6) no
C1' C2' C3' 111.7(6) no
O2' C2' H2' 111.2 no
C1' C2' H2' 111.2 no
C3' C2' H2' 111.2 no
C21' O2' C2' 117.1(6) no
O21' C21' O2' 121.0(8) no
O21' C21' C22' 127.7(8) no
O2' C21' C22' 111.2(7) no
C21' C22' H22A 109.5 no
C21' C22' H22B 109.5 no
H22A C22' H22B 109.5 no
C21' C22' H22C 109.5 no
H22A C22' H22C 109.5 no
H22B C22' H22C 109.5 no
O3' C3' C4' 106.4(6) no
O3' C3' C2' 104.2(6) no
C4' C3' C2' 114.5(6) no
O3' C3' H3' 110.5 no
C4' C3' H3' 110.5 no
C2' C3' H3' 110.5 no
C31' O3' C3' 116.9(6) no
O31' C31' O3' 122.9(8) no
O31' C31' C32' 125.2(8) no
O3' C31' C32' 111.8(7) no
C31' C32' H32A 109.5 no
C31' C32' H32B 109.5 no
H32A C32' H32B 109.5 no
C31' C32' H32C 109.5 no
H32A C32' H32C 109.5 no
H32B C32' H32C 109.5 no
O4' C4' C3' 108.5(6) no
O4' C4' C5' 106.4(6) no
C3' C4' C5' 111.8(6) no
O4' C4' H4' 110.0 no
C3' C4' H4' 110.0 no
C5' C4' H4' 110.0 no
C41' O4' C4' 115.5(6) no
O41' C41' O4' 122.7(8) no
O41' C41' C42' 126.7(8) no
O4' C41' C42' 110.5(8) no
C41' C42' H42A 109.5 no
C41' C42' H42B 109.5 no
H42A C42' H42B 109.5 no
C41' C42' H42C 109.5 no
H42A C42' H42C 109.5 no
H42B C42' H42C 109.5 no
O5' C5' C4' 112.9(6) no
O5' C5' H5'A 109.0 no
C4' C5' H5'A 109.0 no
O5' C5' H5'B 109.0 no
C4' C5' H5'B 109.0 no
H5'A C5' H5'B 107.8 no
C1' O5' C5' 112.8(6) no

loop_
_geom_bond_atom_site_label_1
_geom_bond_atom_site_label_2
_geom_bond_site_symmetry_2
_geom_bond_distance
_geom_bond_publ_flag
C1 O1 . 1.226(9) no
C1 N2 . 1.415(10) no
C1 C3A . 1.443(11) no
N2 C3 . 1.393(10) no
N2 C21 . 1.459(11) no
C21 H21A . .9800 no
C21 H21B . .9800 no
C21 H21C . .9800 no
C3 O3 . 1.203(10) no
C3 C7A . 1.492(11) no
C4 N4 . 1.349(9) yes
C4 N5 . 1.357(10) no
C4 C3A . 1.393(11) no
N4 C1' . 1.438(10) no
N4 H4 . .8800 no
C3A C7A . 1.396(10) no
N5 C6 . 1.323(9) no
C6 O6 . 1.357(9) no
C6 C7 . 1.408(9) no
O6 C61 . 1.419(6) no
C61 H61A . .9800 no
C61 H61B . .9800 no
C61 H61C . .9800 no
C7 C7A . 1.404(8) no
C7 C71 . 1.505(2) no
C71 O72 . 1.195(7) no
C71 O71 . 1.3163(18) no
O71 C72 . 1.4723(13) no
C72 H72A . .9800 no
C72 H72B . .9800 no
C72 H72C . .9800 no
C1' O5' . 1.403(9) no
C1' C2' . 1.538(10) no
C1' H1' . 1.0000 no
C2' O2' . 1.439(9) no
C2' C3' . 1.553(10) no
C2' H2' . 1.0000 no
O2' C21' . 1.364(9) no
C21' O21' . 1.212(10) no
C21' C22' . 1.470(13) no
C22' H22A . .9800 no
C22' H22B . .9800 no
C22' H22C . .9800 no
C3' O3' . 1.468(9) no
C3' C4' . 1.503(11) no
C3' H3' . 1.0000 no
O3' C31' . 1.351(9) no
C31' O31' . 1.203(10) no
C31' C32' . 1.483(13) no
C32' H32A . .9800 no
C32' H32B . .9800 no
C32' H32C . .9800 no
C4' O4' . 1.443(9) no
C4' C5' . 1.501(11) no
C4' H4' . 1.0000 no
O4' C41' . 1.362(9) no
C41' O41' . 1.191(11) no
C41' C42' . 1.471(13) no
C42' H42A . .9800 no
C42' H42B . .9800 no
C42' H42C . .9800 no
C5' O5' . 1.434(9) no
C5' H5'A . .9900 no
C5' H5'B . .9900 no

loop_
_geom_hbond_atom_site_label_D
_geom_hbond_atom_site_label_H
_geom_hbond_atom_site_label_A
_geom_hbond_distance_DH
_geom_hbond_distance_HA
_geom_hbond_distance_DA
_geom_hbond_angle_DHA
_geom_hbond_publ_flag
N4 H4 O1 .88 2.46 3.081(7) 128 y
N4 H4 O3' .88 2.32 2.924(8) 126 y

loop_
_geom_torsion_atom_site_label_1
_geom_torsion_atom_site_label_2
_geom_torsion_atom_site_label_3
_geom_torsion_atom_site_label_4
_geom_torsion
_geom_torsion_publ_flag
O1 C1 N2 C3 177.5(7) no
C3A C1 N2 C3 -1.8(8) no
O1 C1 N2 C21 -4.3(12) no
C3A C1 N2 C21 176.4(8) no
C1 N2 C3 O3 -178.7(8) no
C21 N2 C3 O3 3.2(13) no
C1 N2 C3 C7A 1.2(8) no
C21 N2 C3 C7A -176.9(8) no
N5 C4 N4 C1' -4.1(10) no
C3A C4 N4 C1' 177.1(7) no
N4 C4 C3A C7A 177.9(6) no
N5 C4 C3A C7A -.9(10) no
N4 C4 C3A C1 -1.4(12) no
N5 C4 C3A C1 179.8(7) no
O1 C1 C3A C4 1.7(13) no
N2 C1 C3A C4 -179.1(8) no
O1 C1 C3A C7A -177.7(7) no
N2 C1 C3A C7A 1.5(8) no
N4 C4 N5 C6 -176.7(6) no
C3A C4 N5 C6 2.1(10) no
C4 N5 C6 O6 179.4(6) no
C4 N5 C6 C7 -1.0(10) no
N5 C6 O6 C61 5.3(8) no
C7 C6 O6 C61 -174.3(6) no
N5 C6 C7 C7A -1.3(10) no
O6 C6 C7 C7A 178.3(6) no
N5 C6 C7 C71 177.0(6) no
O6 C6 C7 C71 -3.5(9) no
C7A C7 C71 O72 120.0(7) no
C6 C7 C71 O72 -58.1(7) no
C7A C7 C71 O71 -60.2(6) no
C6 C7 C71 O71 121.7(5) no
O72 C71 O71 C72 -2.2(5) no
C7 C71 O71 C72 178.0 no
C4 C3A C7A C7 -1.5(10) no
C1 C3A C7A C7 177.9(6) no
C4 C3A C7A C3 179.8(7) no
C1 C3A C7A C3 -.8(8) no
C6 C7 C7A C3A 2.5(9) no
C71 C7 C7A C3A -175.7(6) no
C6 C7 C7A C3 -179.2(8) no
C71 C7 C7A C3 2.6(11) no
O3 C3 C7A C3A 179.7(8) no
N2 C3 C7A C3A -.2(8) no
O3 C3 C7A C7 1.2(15) no
N2 C3 C7A C7 -178.7(7) no
C4 N4 C1' O5' -73.3(8) no
C4 N4 C1' C2' 160.5(6) no
O5' C1' C2' O2' 68.8(7) no
N4 C1' C2' O2' -165.4(5) yes
O5' C1' C2' C3' -47.2(8) yes
N4 C1' C2' C3' 78.6(7) yes
C1' C2' O2' C21' 161.8(6) no
C3' C2' O2' C21' -79.7(8) no
C2' O2' C21' O21' 2.4(10) no
C2' O2' C21' C22' -177.1(7) no
O2' C2' C3' O3' 171.0(5) yes
C1' C2' C3' O3' -76.2(7) yes
O2' C2' C3' C4' -73.1(8) yes
C1' C2' C3' C4' 39.6(8) yes
C4' C3' O3' C31' 117.5(7) no
C2' C3' O3' C31' -121.1(7) no
C3' O3' C31' O31' -1.7(12) no
C3' O3' C31' C32' 180.0(7) no
O3' C3' C4' O4' -170.4(5) yes
C2' C3' C4' O4' 75.1(8) yes
O3' C3' C4' C5' 72.6(8) yes
C2' C3' C4' C5' -41.9(9) yes
C3' C4' O4' C41' 95.4(7) no
C5' C4' O4' C41' -144.2(6) no
C4' O4' C41' O41' -3.6(11) no
C4' O4' C41' C42' 175.3(7) no
O4' C4' C5' O5' -66.5(8) yes
C3' C4' C5' O5' 51.8(9) yes
N4 C1' O5' C5' -66.1(7) yes
C2' C1' O5' C5' 58.6(8) yes
C4' C5' O5' C1' -61.4(8) yes

loop_
_cod_related_entry_id
_cod_related_entry_database
_cod_related_entry_code
1 ChemSpider 21107316
